data_7026610
loop_
_publ_author_name
'Kou, Hui-Zhong'
'An, Guang-Yu'
'Ji, Cong-Min'
'Wang, Bing-Wu'
'Cui, Ai-Li'

_publ_section_title
;
 Ferromagnetic coupling in oximato-bridged multi-decker Ni(II) clusters.
;
_journal_issue 40
_journal_name_full 'Dalton transactions (Cambridge, England : 2003)'
_journal_page_first 9604
_journal_page_last 9610
_journal_paper_doi 10.1039/c0dt00528b
_journal_volume 39
_journal_year 2010
_chemical_formula_sum 'C44 H52 Cl2 N22 Ni4 O12'
_chemical_formula_weight 1386.82
_chemical_name_systematic
;
?
;
_space_group_IT_number 2
_symmetry_cell_setting triclinic
_symmetry_space_group_name_Hall '-P 1'
_symmetry_space_group_name_H-M 'P -1'
_atom_sites_solution_hydrogens geom
_atom_sites_solution_primary direct
_atom_sites_solution_secondary difmap
_audit_creation_method SHELXL-97
_cell_angle_alpha 90.84(3)
_cell_angle_beta 103.82(3)
_cell_angle_gamma 105.62(3)
_cell_formula_units_Z 1
_cell_length_a 10.306(2)
_cell_length_b 11.476(2)
_cell_length_c 12.802(3)
_cell_measurement_reflns_used 3672
_cell_measurement_temperature 293(2)
_cell_measurement_theta_max 25.00
_cell_measurement_theta_min 3.18
_cell_volume 1410.9(6)
_computing_cell_refinement 'crystalstructure 3.6.0 (Rigaku, 2004)'
_computing_data_collection 'crystalstructure 3.6.0 (Rigaku, 2004)'
_computing_data_reduction 'SHELXL-97 (Sheldrick, 1997)'
_computing_molecular_graphics 'XP (Sheldrick, 1998)'
_computing_publication_material 'XP (Sheldrick, 1998)'
_computing_structure_refinement 'SHELXL-97 (Sheldrick, 1997)'
_computing_structure_solution 'SHELXS-97 (Sheldrick, 1990)'
_diffrn_ambient_temperature 293(2)
_diffrn_detector_area_resol_mean 0.77
_diffrn_measured_fraction_theta_full 0.883
_diffrn_measured_fraction_theta_max 0.883
_diffrn_measurement_device_type 'Rigaku R-AXIS RAPID IP'
_diffrn_measurement_method '\w scans'
_diffrn_radiation_monochromator graphite
_diffrn_radiation_source 'fine-focus sealed tube'
_diffrn_radiation_type MoK\a
_diffrn_radiation_wavelength 0.71073
_diffrn_reflns_av_R_equivalents 0.0189
_diffrn_reflns_av_sigmaI/netI 0.0283
_diffrn_reflns_limit_h_max 12
_diffrn_reflns_limit_h_min -10
_diffrn_reflns_limit_k_max 13
_diffrn_reflns_limit_k_min -13
_diffrn_reflns_limit_l_max 15
_diffrn_reflns_limit_l_min -15
_diffrn_reflns_number 6619
_diffrn_reflns_theta_full 25.00
_diffrn_reflns_theta_max 25.00
_diffrn_reflns_theta_min 3.18
_diffrn_standards_decay_% 0
_exptl_absorpt_coefficient_mu 1.488
_exptl_absorpt_correction_T_max 1.000
_exptl_absorpt_correction_T_min 0.756
_exptl_absorpt_correction_type empirical
_exptl_absorpt_process_details 'ABSCOR; Higashi, 1995'
_exptl_crystal_colour brown
_exptl_crystal_density_diffrn 1.632
_exptl_crystal_density_method 'not measured'
_exptl_crystal_description platelet
_exptl_crystal_F_000 712
_exptl_crystal_size_max 0.21
_exptl_crystal_size_mid 0.16
_exptl_crystal_size_min 0.10
_refine_diff_density_max 1.050
_refine_diff_density_min -0.554
_refine_diff_density_rms 0.072
_refine_ls_extinction_method none
_refine_ls_goodness_of_fit_ref 1.060
_refine_ls_hydrogen_treatment constr
_refine_ls_matrix_type full
_refine_ls_number_parameters 379
_refine_ls_number_reflns 4388
_refine_ls_number_restraints 0
_refine_ls_restrained_S_all 1.060
_refine_ls_R_factor_all 0.0473
_refine_ls_R_factor_gt 0.0381
_refine_ls_shift/su_max 0.008
_refine_ls_shift/su_mean 0.002
_refine_ls_structure_factor_coef Fsqd
_refine_ls_weighting_details 'calc w=1/[\s^2^(Fo^2^)+(0.0759P)^2^+0.5024P] where P=(Fo^2^+2Fc^2^)/3'
_refine_ls_weighting_scheme calc
_refine_ls_wR_factor_gt 0.1091
_refine_ls_wR_factor_ref 0.1160
_reflns_number_gt 3672
_reflns_number_total 4388
_reflns_threshold_expression >2sigma(I)
_cod_data_source_file c0dt00528b.txt
_cod_data_source_block 4
_cod_depositor_comments
;
The following automatic conversions were performed:

'_exptl_absorpt_correction_type' value 'Empirical' changed to
'empirical' according to
/home/saulius/struct/CIF-dictionaries/cif_core.dic dictionary named
'cif_core.dic' version 2.4.2 from 2011-04-26.

Automatic conversion script
Id: cif_fix_values 1891 2012-01-12 08:04:46Z andrius 
;
_cod_original_cell_volume 1410.9(5)
_cod_original_sg_symbol_H-M P-1
_cod_database_code 7026610

loop_
_symmetry_equiv_pos_as_xyz
'x, y, z'
'-x, -y, -z'

loop_
_atom_site_label
_atom_site_type_symbol
_atom_site_fract_x
_atom_site_fract_y
_atom_site_fract_z
_atom_site_U_iso_or_equiv
_atom_site_adp_type
_atom_site_occupancy
_atom_site_symmetry_multiplicity
_atom_site_calc_flag
_atom_site_refinement_flags
Ni1 Ni 0.94705(4) 0.32815(3) 0.02658(3) 0.02925(15) Uani 1 1 d .
Ni2 Ni 0.88618(4) 0.44748(4) 0.24545(3) 0.03232(15) Uani 1 1 d .
Cl1 Cl 0.76378(13) 0.81534(10) 0.47347(8) 0.0609(3) Uani 1 1 d .
N6 N 0.8290(3) 0.0981(3) 0.3070(2) 0.0447(7) Uani 1 1 d .
H6A H 0.8384 0.0602 0.2521 0.054 Uiso 1 1 calc R
H6B H 0.8117 0.0595 0.3614 0.054 Uiso 1 1 calc R
O2 O 0.8886(3) 0.2236(2) 0.14406(18) 0.0387(5) Uani 1 1 d .
N1 N 0.9371(3) 0.1788(2) -0.0730(2) 0.0329(6) Uani 1 1 d .
C1 C 0.9775(3) 0.2051(3) -0.1645(3) 0.0331(7) Uani 1 1 d .
N2 N 1.0101(3) 0.4068(2) -0.1018(2) 0.0325(6) Uani 1 1 d .
N5 N 0.8676(3) 0.2824(2) 0.2275(2) 0.0338(6) Uani 1 1 d .
N9 N 1.1576(3) 0.3511(3) 0.1074(2) 0.0407(7) Uani 1 1 d .
N7 N 0.7352(3) 0.3009(3) -0.0535(2) 0.0396(7) Uani 1 1 d .
N4 N 0.8325(3) 0.4069(3) 0.3746(2) 0.0388(7) Uani 1 1 d .
C6 C 1.0290(3) 0.3372(3) -0.1759(3) 0.0330(7) Uani 1 1 d .
C12 C 0.8414(3) 0.2190(3) 0.3079(3) 0.0359(7) Uani 1 1 d .
C7 C 0.8177(4) 0.2887(3) 0.3934(3) 0.0387(8) Uani 1 1 d .
C5 C 0.8802(4) 0.0634(3) -0.0586(3) 0.0379(8) Uani 1 1 d .
H5A H 0.8517 0.0453 0.0044 0.045 Uiso 1 1 calc R
C11 C 0.8103(5) 0.4802(4) 0.4472(3) 0.0526(10) Uani 1 1 d .
H11A H 0.8200 0.5614 0.4348 0.063 Uiso 1 1 calc R
C2 C 0.9639(4) 0.1149(3) -0.2436(3) 0.0420(8) Uani 1 1 d .
H2A H 0.9934 0.1345 -0.3060 0.050 Uiso 1 1 calc R
C18 C 1.3476(5) 0.3647(4) 0.2386(4) 0.0637(12) Uani 1 1 d .
H18A H 1.4061 0.3631 0.3059 0.076 Uiso 1 1 calc R
C13 C 0.6287(4) 0.2315(4) -0.0260(3) 0.0495(9) Uani 1 1 d .
H13A H 0.6340 0.1946 0.0385 0.059 Uiso 1 1 calc R
N8 N 0.5103(3) 0.2198(3) -0.1019(3) 0.0596(10) Uani 1 1 d .
C19 C 1.2061(4) 0.3408(4) 0.2144(3) 0.0538(10) Uani 1 1 d .
H19A H 1.1515 0.3207 0.2633 0.065 Uiso 1 1 calc R
C4 C 0.8621(4) -0.0307(3) -0.1345(3) 0.0439(8) Uani 1 1 d .
H4A H 0.8211 -0.1106 -0.1231 0.053 Uiso 1 1 calc R
C3 C 0.9057(4) -0.0043(3) -0.2270(3) 0.0462(9) Uani 1 1 d .
H3B H 0.8960 -0.0664 -0.2782 0.055 Uiso 1 1 calc R
C14 C 0.6817(4) 0.3360(4) -0.1535(3) 0.0549(10) Uani 1 1 d .
H14A H 0.7337 0.3869 -0.1937 0.066 Uiso 1 1 calc R
C17 C 1.2682(4) 0.3816(4) 0.0693(4) 0.0617(12) Uani 1 1 d .
H17A H 1.2676 0.3954 -0.0022 0.074 Uiso 1 1 calc R
C15 C 0.5449(5) 0.2861(5) -0.1840(4) 0.0674(13) Uani 1 1 d .
H15A H 0.4846 0.2947 -0.2484 0.081 Uiso 1 1 calc R
C10 C 0.7734(6) 0.4384(4) 0.5394(4) 0.0680(14) Uani 1 1 d .
H10A H 0.7588 0.4910 0.5886 0.082 Uiso 1 1 calc R
C9 C 0.7584(6) 0.3190(4) 0.5581(4) 0.0685(13) Uani 1 1 d .
H9A H 0.7323 0.2896 0.6196 0.082 Uiso 1 1 calc R
N10 N 1.3844(4) 0.3900(4) 0.1503(5) 0.0810(13) Uani 1 1 d .
C16 C 0.3709(5) 0.1447(6) -0.0982(5) 0.093(2) Uani 1 1 d .
H16A H 0.3772 0.1071 -0.0314 0.140 Uiso 1 1 calc R
H16B H 0.3356 0.0830 -0.1574 0.140 Uiso 1 1 calc R
H16C H 0.3091 0.1950 -0.1033 0.140 Uiso 1 1 calc R
O6 O 0.7755(5) 0.7894(5) 0.3699(3) 0.1050(15) Uani 1 1 d .
O5 O 0.8361(6) 0.7616(4) 0.5541(3) 0.1179(17) Uani 1 1 d .
C22 C 0.5241(6) -0.0642(6) -0.2517(6) 0.0838(16) Uani 1 1 d .
O4 O 0.7867(9) 0.9374(5) 0.4996(4) 0.167(3) Uani 1 1 d .
C8 C 0.7822(5) 0.2427(4) 0.4855(3) 0.0567(11) Uani 1 1 d .
H8A H 0.7746 0.1618 0.4980 0.068 Uiso 1 1 calc R
C20 C 1.5267(6) 0.4253(9) 0.1432(7) 0.133(3) Uani 1 1 d .
H20A H 1.5872 0.4249 0.2129 0.200 Uiso 1 1 calc R
H20B H 1.5486 0.5054 0.1190 0.200 Uiso 1 1 calc R
H20C H 1.5392 0.3690 0.0928 0.200 Uiso 1 1 calc R
O3 O 0.6208(7) 0.7633(9) 0.4697(6) 0.210(4) Uani 1 1 d .
C21 C 0.5509(7) 0.0073(7) -0.3418(6) 0.108(2) Uani 1 1 d .
N11 N 0.5056(6) -0.1184(8) -0.1822(6) 0.137(3) Uani 1 1 d .
N3 N 1.0851(3) 0.3862(3) -0.2544(2) 0.0408(7) Uani 1 1 d .
H3A H 1.1052 0.3460 -0.3026 0.049 Uiso 1 1 calc R
O1 O 1.0567(2) 0.52821(19) -0.12158(18) 0.0364(5) Uani 1 1 d .

loop_
_atom_site_aniso_label
_atom_site_aniso_U_11
_atom_site_aniso_U_22
_atom_site_aniso_U_33
_atom_site_aniso_U_23
_atom_site_aniso_U_13
_atom_site_aniso_U_12
Ni1 0.0371(2) 0.0239(2) 0.0269(2) 0.00051(16) 0.00953(18) 0.00760(17)
Ni2 0.0424(3) 0.0272(2) 0.0289(2) 0.00151(17) 0.01360(19) 0.00845(18)
Cl1 0.0925(8) 0.0613(6) 0.0391(5) 0.0105(5) 0.0181(5) 0.0366(6)
N6 0.067(2) 0.0339(16) 0.0367(16) 0.0105(13) 0.0183(15) 0.0153(14)
O2 0.0589(14) 0.0287(12) 0.0307(12) 0.0012(9) 0.0165(11) 0.0115(11)
N1 0.0385(14) 0.0266(13) 0.0320(14) -0.0005(11) 0.0069(12) 0.0083(11)
C1 0.0371(17) 0.0291(16) 0.0325(17) -0.0025(13) 0.0068(14) 0.0103(13)
N2 0.0460(15) 0.0219(12) 0.0301(14) 0.0009(11) 0.0113(12) 0.0087(11)
N5 0.0415(15) 0.0321(14) 0.0292(14) 0.0016(11) 0.0110(12) 0.0109(12)
N9 0.0388(15) 0.0324(15) 0.0468(17) -0.0001(13) 0.0050(14) 0.0083(12)
N7 0.0415(16) 0.0379(16) 0.0375(16) -0.0027(13) 0.0056(13) 0.0121(13)
N4 0.0487(16) 0.0356(15) 0.0322(15) 0.0017(12) 0.0151(13) 0.0079(13)
C6 0.0372(17) 0.0302(16) 0.0320(17) -0.0005(13) 0.0107(14) 0.0086(13)
C12 0.0396(17) 0.0330(17) 0.0333(17) 0.0031(14) 0.0088(15) 0.0076(14)
C7 0.0453(19) 0.0399(19) 0.0283(17) 0.0036(14) 0.0098(15) 0.0071(15)
C5 0.0428(18) 0.0300(17) 0.0396(18) 0.0034(14) 0.0107(15) 0.0079(14)
C11 0.074(3) 0.044(2) 0.047(2) 0.0029(17) 0.029(2) 0.016(2)
C2 0.054(2) 0.0350(18) 0.0411(19) -0.0024(15) 0.0187(17) 0.0131(16)
C18 0.057(3) 0.056(3) 0.065(3) 0.000(2) -0.016(2) 0.021(2)
C13 0.041(2) 0.055(2) 0.051(2) 0.0026(19) 0.0141(18) 0.0088(18)
N8 0.0396(17) 0.063(2) 0.066(2) -0.0138(19) 0.0039(17) 0.0072(16)
C19 0.059(2) 0.043(2) 0.053(2) -0.0073(18) -0.004(2) 0.0203(18)
C4 0.052(2) 0.0260(17) 0.049(2) -0.0012(15) 0.0096(17) 0.0074(15)
C3 0.056(2) 0.0318(18) 0.048(2) -0.0096(16) 0.0053(18) 0.0156(16)
C14 0.059(2) 0.053(2) 0.045(2) 0.0045(19) 0.0010(19) 0.0132(19)
C17 0.051(2) 0.053(3) 0.076(3) 0.009(2) 0.008(2) 0.0132(19)
C15 0.056(3) 0.074(3) 0.060(3) -0.002(2) -0.008(2) 0.017(2)
C10 0.108(4) 0.057(3) 0.052(3) -0.003(2) 0.045(3) 0.023(3)
C9 0.106(4) 0.064(3) 0.046(2) 0.011(2) 0.043(3) 0.019(3)
N10 0.0399(19) 0.073(3) 0.116(4) 0.002(3) -0.009(2) 0.0178(18)
C16 0.040(2) 0.111(5) 0.108(4) -0.013(4) 0.009(3) -0.003(3)
O6 0.123(3) 0.150(4) 0.057(2) -0.008(2) 0.035(2) 0.052(3)
O5 0.175(4) 0.090(3) 0.078(3) 0.008(2) -0.024(3) 0.068(3)
C22 0.056(3) 0.103(4) 0.097(4) 0.022(4) 0.021(3) 0.027(3)
O4 0.359(10) 0.090(3) 0.082(3) 0.022(3) 0.061(4) 0.109(5)
C8 0.087(3) 0.048(2) 0.038(2) 0.0094(18) 0.027(2) 0.015(2)
C20 0.072(4) 0.174(8) 0.159(7) 0.027(7) 0.039(5) 0.035(5)
O3 0.114(4) 0.346(12) 0.171(6) 0.055(7) 0.076(5) 0.029(6)
C21 0.101(5) 0.127(6) 0.117(5) 0.053(5) 0.045(4) 0.049(4)
N11 0.081(4) 0.199(7) 0.144(6) 0.084(6) 0.045(4) 0.042(4)
N3 0.0564(17) 0.0317(15) 0.0407(16) -0.0002(12) 0.0241(14) 0.0128(13)
O1 0.0557(14) 0.0215(11) 0.0345(12) 0.0020(9) 0.0201(11) 0.0072(10)

loop_
_atom_type_symbol
_atom_type_description
_atom_type_scat_dispersion_real
_atom_type_scat_dispersion_imag
_atom_type_scat_source
C C 0.0033 0.0016 'International Tables Vol C Tables 4.2.6.8 and 6.1.1.4'
H H 0.0000 0.0000 'International Tables Vol C Tables 4.2.6.8 and 6.1.1.4'
N N 0.0061 0.0033 'International Tables Vol C Tables 4.2.6.8 and 6.1.1.4'
O O 0.0106 0.0060 'International Tables Vol C Tables 4.2.6.8 and 6.1.1.4'
Cl Cl 0.1484 0.1585 'International Tables Vol C Tables 4.2.6.8 and 6.1.1.4'
Ni Ni 0.3393 1.1124 'International Tables Vol C Tables 4.2.6.8 and 6.1.1.4'

loop_
_geom_angle_atom_site_label_1
_geom_angle_atom_site_label_2
_geom_angle_atom_site_label_3
_geom_angle
_geom_angle_site_symmetry_1
_geom_angle_site_symmetry_3
O2 Ni1 N2 170.28(10) . .
O2 Ni1 O1 85.83(9) . 2_765
N2 Ni1 O1 103.76(10) . 2_765
O2 Ni1 N1 93.24(10) . .
N2 Ni1 N1 77.27(10) . .
O1 Ni1 N1 176.36(10) 2_765 .
O2 Ni1 N9 89.22(11) . .
N2 Ni1 N9 89.24(12) . .
O1 Ni1 N9 90.05(11) 2_765 .
N1 Ni1 N9 93.45(11) . .
O2 Ni1 N7 89.76(12) . .
N2 Ni1 N7 91.62(12) . .
O1 Ni1 N7 90.74(11) 2_765 .
N1 Ni1 N7 85.73(11) . .
N9 Ni1 N7 178.66(11) . .
O1 Ni2 N3 84.20(11) 2_765 2_765
O1 Ni2 N5 90.79(11) 2_765 .
N3 Ni2 N5 174.73(11) 2_765 .
O1 Ni2 N4 173.96(12) 2_765 .
N3 Ni2 N4 101.35(12) 2_765 .
N5 Ni2 N4 83.59(12) . .
O4 Cl1 O5 112.3(3) . .
O4 Cl1 O6 113.4(3) . .
O5 Cl1 O6 115.1(3) . .
O4 Cl1 O3 104.2(5) . .
O5 Cl1 O3 105.5(4) . .
O6 Cl1 O3 105.0(4) . .
C12 N6 H6A 120.0 . .
C12 N6 H6B 120.0 . .
H6A N6 H6B 120.0 . .
N5 O2 Ni1 115.99(18) . .
C5 N1 C1 119.0(3) . .
C5 N1 Ni1 125.1(2) . .
C1 N1 Ni1 115.4(2) . .
N1 C1 C2 121.9(3) . .
N1 C1 C6 114.4(3) . .
C2 C1 C6 123.6(3) . .
C6 N2 O1 109.5(3) . .
C6 N2 Ni1 118.3(2) . .
O1 N2 Ni1 131.54(19) . .
C12 N5 O2 116.9(3) . .
C12 N5 Ni2 116.3(2) . .
O2 N5 Ni2 126.5(2) . .
C17 N9 C19 105.4(4) . .
C17 N9 Ni1 129.1(3) . .
C19 N9 Ni1 125.5(3) . .
C13 N7 C14 105.3(3) . .
C13 N7 Ni1 126.4(3) . .
C14 N7 Ni1 127.6(3) . .
C11 N4 C7 118.5(3) . .
C11 N4 Ni2 128.1(3) . .
C7 N4 Ni2 113.4(2) . .
N2 C6 N3 120.4(3) . .
N2 C6 C1 113.8(3) . .
N3 C6 C1 125.8(3) . .
N5 C12 N6 122.7(3) . .
N5 C12 C7 113.3(3) . .
N6 C12 C7 123.9(3) . .
N4 C7 C8 121.8(3) . .
N4 C7 C12 113.0(3) . .
C8 C7 C12 125.2(3) . .
N1 C5 C4 122.1(3) . .
N1 C5 H5A 118.9 . .
C4 C5 H5A 118.9 . .
N4 C11 C10 121.9(4) . .
N4 C11 H11A 119.1 . .
C10 C11 H11A 119.1 . .
C3 C2 C1 118.3(3) . .
C3 C2 H2A 120.9 . .
C1 C2 H2A 120.9 . .
N10 C18 C19 106.8(4) . .
N10 C18 H18A 126.6 . .
C19 C18 H18A 126.6 . .
N7 C13 N8 111.6(4) . .
N7 C13 H13A 124.2 . .
N8 C13 H13A 124.2 . .
C13 N8 C15 107.0(3) . .
C13 N8 C16 125.8(4) . .
C15 N8 C16 127.2(4) . .
N9 C19 C18 109.3(4) . .
N9 C19 H19A 125.4 . .
C18 C19 H19A 125.4 . .
C3 C4 C5 119.0(3) . .
C3 C4 H4A 120.5 . .
C5 C4 H4A 120.5 . .
C4 C3 C2 119.7(3) . .
C4 C3 H3B 120.1 . .
C2 C3 H3B 120.1 . .
C15 C14 N7 109.9(4) . .
C15 C14 H14A 125.0 . .
N7 C14 H14A 125.0 . .
N9 C17 N10 109.7(5) . .
N9 C17 H17A 125.1 . .
N10 C17 H17A 125.1 . .
C14 C15 N8 106.2(4) . .
C14 C15 H15A 126.9 . .
N8 C15 H15A 126.9 . .
C9 C10 C11 119.5(4) . .
C9 C10 H10A 120.3 . .
C11 C10 H10A 120.3 . .
C10 C9 C8 119.6(4) . .
C10 C9 H9A 120.2 . .
C8 C9 H9A 120.2 . .
C18 N10 C17 108.8(4) . .
C18 N10 C20 123.9(5) . .
C17 N10 C20 127.3(6) . .
N8 C16 H16A 109.5 . .
N8 C16 H16B 109.5 . .
H16A C16 H16B 109.5 . .
N8 C16 H16C 109.5 . .
H16A C16 H16C 109.5 . .
H16B C16 H16C 109.5 . .
N11 C22 C21 179.1(7) . .
C9 C8 C7 118.7(4) . .
C9 C8 H8A 120.6 . .
C7 C8 H8A 120.6 . .
N10 C20 H20A 109.5 . .
N10 C20 H20B 109.5 . .
H20A C20 H20B 109.5 . .
N10 C20 H20C 109.5 . .
H20A C20 H20C 109.5 . .
H20B C20 H20C 109.5 . .
C6 N3 Ni2 110.6(2) . 2_765
C6 N3 H3A 124.7 . .
Ni2 N3 H3A 124.7 2_765 .
N2 O1 Ni2 114.87(17) . 2_765
N2 O1 Ni1 124.35(18) . 2_765
Ni2 O1 Ni1 120.69(11) 2_765 2_765

loop_
_geom_bond_atom_site_label_1
_geom_bond_atom_site_label_2
_geom_bond_distance
_geom_bond_site_symmetry_2
Ni1 O2 2.040(2) .
Ni1 N2 2.044(3) .
Ni1 O1 2.048(2) 2_765
Ni1 N1 2.086(3) .
Ni1 N9 2.112(3) .
Ni1 N7 2.114(3) .
Ni2 O1 1.819(2) 2_765
Ni2 N3 1.848(3) 2_765
Ni2 N5 1.857(3) .
Ni2 N4 1.891(3) .
Cl1 O4 1.379(5) .
Cl1 O5 1.379(4) .
Cl1 O6 1.395(3) .
Cl1 O3 1.422(6) .
N6 C12 1.358(5) .
N6 H6A 0.8600 .
N6 H6B 0.8600 .
O2 N5 1.346(3) .
N1 C5 1.331(4) .
N1 C1 1.347(4) .
C1 C2 1.393(4) .
C1 C6 1.487(5) .
N2 C6 1.313(4) .
N2 O1 1.395(3) .
N5 C12 1.307(4) .
N9 C17 1.310(5) .
N9 C19 1.359(5) .
N7 C13 1.298(5) .
N7 C14 1.379(5) .
N4 C11 1.344(5) .
N4 C7 1.355(5) .
C6 N3 1.335(4) .
C12 C7 1.451(5) .
C7 C8 1.388(5) .
C5 C4 1.385(5) .
C5 H5A 0.9300 .
C11 C10 1.380(6) .
C11 H11A 0.9300 .
C2 C3 1.380(5) .
C2 H2A 0.9300 .
C18 N10 1.289(7) .
C18 C19 1.365(6) .
C18 H18A 0.9300 .
C13 N8 1.339(5) .
C13 H13A 0.9300 .
N8 C15 1.366(6) .
N8 C16 1.476(6) .
C19 H19A 0.9300 .
C4 C3 1.374(5) .
C4 H4A 0.9300 .
C3 H3B 0.9300 .
C14 C15 1.328(6) .
C14 H14A 0.9300 .
C17 N10 1.364(6) .
C17 H17A 0.9300 .
C15 H15A 0.9300 .
C10 C9 1.368(7) .
C10 H10A 0.9300 .
C9 C8 1.375(6) .
C9 H9A 0.9300 .
N10 C20 1.438(7) .
C16 H16A 0.9600 .
C16 H16B 0.9600 .
C16 H16C 0.9600 .
C22 N11 1.117(8) .
C22 C21 1.463(9) .
C8 H8A 0.9300 .
C20 H20A 0.9600 .
C20 H20B 0.9600 .
C20 H20C 0.9600 .
N3 Ni2 1.848(3) 2_765
N3 H3A 0.8600 .
O1 Ni2 1.819(2) 2_765
O1 Ni1 2.048(2) 2_765
